data_4332392
loop_
_publ_author_name
'Croizat, Pierre'
'Auvray, Nicolas'
'Braunstein, Pierre'
'Welter, Richard'

_publ_section_title
;
 Comparative Bonding Behavior of Functional Cyclopentadienyl Ligands and
 Boron-Containing Analogues in Heterometallic Complexes and
 Clusters&#x2020;
;
_journal_issue 15
_journal_name_full 'Inorganic Chemistry'
_journal_page_first 5852
_journal_page_last 5866
_journal_paper_doi 10.1021/ic060318d
_journal_volume 45
_journal_year 2006
_chemical_formula_moiety 'C32 H46 B2 Mo2 N2 O6 Pd2'
_chemical_formula_sum 'C32 H46 B2 Mo2 N2 O6 Pd2'
_chemical_formula_weight 981.01
_chemical_name_systematic
; 
 ? 
;
_space_group_IT_number 14
_symmetry_cell_setting monoclinic
_symmetry_space_group_name_Hall '-P 2yn'
_symmetry_space_group_name_H-M 'P 1 21/n 1'
_atom_sites_solution_hydrogens geom
_atom_sites_solution_primary direct
_atom_sites_solution_secondary difmap
_audit_creation_method SHELXL-97
_cell_angle_alpha 90.00
_cell_angle_beta 103.05(5)
_cell_angle_gamma 90.00
_cell_formula_units_Z 2
_cell_length_a 8.352(5)
_cell_length_b 20.035(5)
_cell_length_c 10.811(5)
_cell_measurement_reflns_used 47206
_cell_measurement_temperature 173(2)
_cell_measurement_theta_max 50.582
_cell_measurement_theta_min 0.998
_cell_volume 1762.3(14)
_computing_cell_refinement 'Denzo (Nonius B.V., 1998)'
_computing_data_collection 'Collect (Nonius B.V., 1998)'
_computing_data_reduction 'Denzo (Nonius B.V., 1998)'
_computing_molecular_graphics 'PLATON 98 (Spek, 1998)'
_computing_publication_material 'SHELXL-97 (Sheldrick, 1997)'
_computing_structure_refinement 'SHELXL-97 (Sheldrick, 1997)'
_computing_structure_solution 'SHELXS-97 (Sheldrick, 1997)'
_diffrn_ambient_temperature 173(2)
_diffrn_measured_fraction_theta_full 0.962
_diffrn_measured_fraction_theta_max 0.962
_diffrn_measurement_device_type KappaCCD
_diffrn_measurement_method '\p scans'
_diffrn_radiation_monochromator graphite
_diffrn_radiation_source 'fine-focus sealed tube'
_diffrn_radiation_type MoK\a
_diffrn_radiation_wavelength 0.71069
_diffrn_reflns_av_R_equivalents 0.0000
_diffrn_reflns_av_sigmaI/netI 0.0641
_diffrn_reflns_limit_h_max 17
_diffrn_reflns_limit_h_min -17
_diffrn_reflns_limit_k_max 43
_diffrn_reflns_limit_k_min 0
_diffrn_reflns_limit_l_max 23
_diffrn_reflns_limit_l_min 0
_diffrn_reflns_number 18128
_diffrn_reflns_theta_full 50.44
_diffrn_reflns_theta_max 50.44
_diffrn_reflns_theta_min 2.81
_exptl_absorpt_coefficient_mu 1.744
_exptl_absorpt_correction_type none
_exptl_crystal_colour green
_exptl_crystal_density_diffrn 1.849
_exptl_crystal_density_method 'not measured'
_exptl_crystal_description prism
_exptl_crystal_F_000 972
_exptl_crystal_size_max 0.08
_exptl_crystal_size_mid 0.07
_exptl_crystal_size_min 0.06
_refine_diff_density_max 1.166
_refine_diff_density_min -1.504
_refine_diff_density_rms 0.185
_refine_ls_extinction_method none
_refine_ls_goodness_of_fit_ref 1.078
_refine_ls_hydrogen_treatment constr
_refine_ls_matrix_type full
_refine_ls_number_parameters 208
_refine_ls_number_reflns 18127
_refine_ls_number_restraints 0
_refine_ls_restrained_S_all 1.078
_refine_ls_R_factor_all 0.0733
_refine_ls_R_factor_gt 0.0444
_refine_ls_shift/su_max 0.002
_refine_ls_shift/su_mean 0.000
_refine_ls_structure_factor_coef Fsqd
_refine_ls_weighting_details 'calc w=1/[\s^2^(Fo^2^)+(0.0611P)^2^+0.0617P] where P=(Fo^2^+2Fc^2^)/3'
_refine_ls_weighting_scheme calc
_refine_ls_wR_factor_gt 0.1276
_refine_ls_wR_factor_ref 0.1410
_reflns_number_gt 12226
_reflns_number_total 18127
_reflns_threshold_expression >2sigma(I)
_cod_data_source_file ic060318dsup4.cif
_cod_data_source_block cristal
_cod_original_sg_symbol_H-M 'P 21/n'
_cod_database_code 4332392

loop_
_symmetry_equiv_pos_as_xyz
'x, y, z'
'-x+1/2, y+1/2, -z+1/2'
'-x, -y, -z'
'x-1/2, -y-1/2, z-1/2'

loop_
_atom_site_label
_atom_site_type_symbol
_atom_site_fract_x
_atom_site_fract_y
_atom_site_fract_z
_atom_site_U_iso_or_equiv
_atom_site_adp_type
_atom_site_occupancy
_atom_site_symmetry_multiplicity
_atom_site_calc_flag
Pd Pd 0.529011(16) -0.072011(6) 0.539056(12) 0.01821(3) Uani 1 1 d
Mo Mo 0.331524(17) -0.024713(7) 0.302009(12) 0.01492(3) Uani 1 1 d
O3 O 0.1924(3) 0.09074(10) 0.1118(2) 0.0479(5) Uani 1 1 d
O2 O 0.1367(2) 0.04427(10) 0.48518(18) 0.0329(3) Uani 1 1 d
O1 O 0.6757(2) 0.03600(9) 0.28448(18) 0.0315(3) Uani 1 1 d
N N 0.44845(19) -0.18064(8) 0.48997(15) 0.0196(2) Uani 1 1 d
C3 C 0.2460(3) 0.04837(11) 0.1846(2) 0.0276(4) Uani 1 1 d
C2 C 0.2280(2) 0.02558(9) 0.42593(19) 0.0230(3) Uani 1 1 d
C1 C 0.5500(2) 0.01962(9) 0.30614(18) 0.0228(3) Uani 1 1 d
C4 C 0.1869(2) -0.11920(9) 0.35141(17) 0.0209(3) Uani 1 1 d
H4 H 0.1336 -0.1189 0.4203 0.025 Uiso 1 1 calc
C5 C 0.1014(2) -0.09511(10) 0.23198(18) 0.0221(3) Uani 1 1 d
C6 C -0.0763(3) -0.07423(13) 0.2108(2) 0.0318(4) Uani 1 1 d
H6A H -0.1150 -0.0586 0.1233 0.048 Uiso 1 1 calc
H6B H -0.0865 -0.0381 0.2697 0.048 Uiso 1 1 calc
H6C H -0.1428 -0.1124 0.2259 0.048 Uiso 1 1 calc
C7 C 0.1857(2) -0.08715(10) 0.13211(17) 0.0224(3) Uani 1 1 d
H7 H 0.1270 -0.0694 0.0534 0.027 Uiso 1 1 calc
C8 C 0.3547(2) -0.10473(9) 0.14507(17) 0.0210(3) Uani 1 1 d
C9 C 0.4330(3) -0.09415(12) 0.0341(2) 0.0295(4) Uani 1 1 d
H9A H 0.3506 -0.0772 -0.0384 0.044 Uiso 1 1 calc
H9B H 0.4768 -0.1366 0.0112 0.044 Uiso 1 1 calc
H9C H 0.5227 -0.0617 0.0574 0.044 Uiso 1 1 calc
C10 C 0.4445(2) -0.12909(9) 0.26166(17) 0.0202(3) Uani 1 1 d
H10 H 0.5596 -0.1354 0.2725 0.024 Uiso 1 1 calc
C11 C 0.3468(2) -0.19717(9) 0.58416(17) 0.0223(3) Uani 1 1 d
H11 H 0.2723 -0.1583 0.5863 0.027 Uiso 1 1 calc
C12 C 0.5777(3) -0.23256(10) 0.4856(2) 0.0250(3) Uani 1 1 d
H12 H 0.5781 -0.2635 0.5582 0.030 Uiso 1 1 calc
C13 C 0.4519(3) -0.20608(12) 0.7191(2) 0.0301(4) Uani 1 1 d
H13A H 0.5206 -0.1664 0.7432 0.045 Uiso 1 1 calc
H13B H 0.5222 -0.2455 0.7219 0.045 Uiso 1 1 calc
H13C H 0.3800 -0.2120 0.7785 0.045 Uiso 1 1 calc
C14 C 0.2371(3) -0.25804(12) 0.5426(2) 0.0314(4) Uani 1 1 d
H14A H 0.1720 -0.2511 0.4561 0.047 Uiso 1 1 calc
H14B H 0.1633 -0.2642 0.6004 0.047 Uiso 1 1 calc
H14C H 0.3059 -0.2979 0.5446 0.047 Uiso 1 1 calc
C15 C 0.7508(3) -0.20291(13) 0.5085(3) 0.0365(5) Uani 1 1 d
H15A H 0.7723 -0.1763 0.5865 0.055 Uiso 1 1 calc
H15B H 0.7593 -0.1744 0.4366 0.055 Uiso 1 1 calc
H15C H 0.8315 -0.2391 0.5169 0.055 Uiso 1 1 calc
C16 C 0.5373(3) -0.27527(11) 0.3659(2) 0.0312(4) Uani 1 1 d
H16A H 0.4255 -0.2930 0.3544 0.047 Uiso 1 1 calc
H16B H 0.6155 -0.3123 0.3741 0.047 Uiso 1 1 calc
H16C H 0.5448 -0.2479 0.2923 0.047 Uiso 1 1 calc
B B 0.3644(2) -0.14609(10) 0.37339(19) 0.0189(3) Uani 1 1 d

loop_
_atom_site_aniso_label
_atom_site_aniso_U_11
_atom_site_aniso_U_22
_atom_site_aniso_U_33
_atom_site_aniso_U_23
_atom_site_aniso_U_13
_atom_site_aniso_U_12
Pd 0.02223(5) 0.01567(5) 0.01568(5) -0.00110(3) 0.00208(4) -0.00082(4)
Mo 0.01929(5) 0.01259(5) 0.01165(5) -0.00077(3) 0.00089(3) 0.00051(4)
O3 0.0752(15) 0.0266(8) 0.0334(9) 0.0099(7) -0.0059(9) 0.0092(9)
O2 0.0303(7) 0.0346(8) 0.0369(9) -0.0093(7) 0.0140(6) -0.0024(6)
O1 0.0308(7) 0.0333(8) 0.0335(8) -0.0011(6) 0.0138(6) -0.0021(6)
N 0.0242(6) 0.0167(5) 0.0179(5) 0.0013(4) 0.0044(4) 0.0005(4)
C3 0.0378(10) 0.0212(8) 0.0206(7) -0.0001(6) 0.0000(7) 0.0033(7)
C2 0.0267(7) 0.0207(7) 0.0217(7) -0.0019(5) 0.0057(6) -0.0013(6)
C1 0.0277(8) 0.0206(7) 0.0205(7) 0.0008(5) 0.0063(6) 0.0010(6)
C4 0.0226(6) 0.0205(6) 0.0194(6) -0.0012(5) 0.0042(5) -0.0008(5)
C5 0.0224(7) 0.0217(7) 0.0205(7) -0.0033(5) 0.0012(5) -0.0001(5)
C6 0.0226(8) 0.0390(12) 0.0307(10) -0.0050(8) -0.0008(7) 0.0052(7)
C7 0.0270(7) 0.0215(7) 0.0160(6) -0.0026(5) -0.0008(5) 0.0028(6)
C8 0.0279(7) 0.0182(6) 0.0164(6) -0.0014(5) 0.0039(5) -0.0011(5)
C9 0.0391(11) 0.0313(10) 0.0204(7) 0.0005(7) 0.0116(7) 0.0019(8)
C10 0.0248(7) 0.0184(6) 0.0175(6) 0.0002(5) 0.0051(5) 0.0013(5)
C11 0.0283(8) 0.0206(7) 0.0184(6) 0.0009(5) 0.0065(6) -0.0020(6)
C12 0.0312(8) 0.0192(7) 0.0243(8) 0.0022(6) 0.0052(6) 0.0046(6)
C13 0.0395(11) 0.0320(10) 0.0177(7) 0.0034(7) 0.0041(7) -0.0018(8)
C14 0.0404(11) 0.0300(10) 0.0253(9) -0.0003(7) 0.0103(8) -0.0113(8)
C15 0.0250(9) 0.0320(11) 0.0488(14) -0.0038(10) 0.0007(9) 0.0049(8)
C16 0.0393(11) 0.0200(8) 0.0364(11) -0.0037(7) 0.0130(9) 0.0022(7)
B 0.0224(7) 0.0171(7) 0.0175(7) -0.0013(5) 0.0049(6) -0.0011(5)

loop_
_atom_type_symbol
_atom_type_description
_atom_type_scat_dispersion_real
_atom_type_scat_dispersion_imag
_atom_type_scat_source
Pd Pd -0.9988 1.0072 'International Tables Vol C Tables 4.2.6.8 and 6.1.1.4'
Mo Mo -1.6832 0.6857 'International Tables Vol C Tables 4.2.6.8 and 6.1.1.4'
O O 0.0106 0.0060 'International Tables Vol C Tables 4.2.6.8 and 6.1.1.4'
N N 0.0061 0.0033 'International Tables Vol C Tables 4.2.6.8 and 6.1.1.4'
C C 0.0033 0.0016 'International Tables Vol C Tables 4.2.6.8 and 6.1.1.4'
B B 0.0013 0.0007 'International Tables Vol C Tables 4.2.6.8 and 6.1.1.4'
H H 0.0000 0.0000 'International Tables Vol C Tables 4.2.6.8 and 6.1.1.4'

loop_
_geom_angle_atom_site_label_1
_geom_angle_atom_site_label_2
_geom_angle_atom_site_label_3
_geom_angle
_geom_angle_site_symmetry_1
_geom_angle_site_symmetry_3
C2 Pd C1 95.25(9) 3_656 3_656
C2 Pd N 130.77(6) 3_656 .
C1 Pd N 120.25(7) 3_656 .
C2 Pd B 135.96(7) 3_656 .
C1 Pd B 128.36(8) 3_656 .
N Pd B 35.47(7) . .
C2 Pd Mo 47.80(6) 3_656 3_656
C1 Pd Mo 47.75(6) 3_656 3_656
N Pd Mo 153.38(4) . 3_656
B Pd Mo 169.74(5) . 3_656
C2 Pd Mo 109.70(7) 3_656 .
C1 Pd Mo 108.08(6) 3_656 .
N Pd Mo 91.55(6) . .
B Pd Mo 56.13(6) . .
Mo Pd Mo 114.35(4) 3_656 .
C2 Pd Pd 74.07(6) 3_656 3_656
C1 Pd Pd 72.51(6) 3_656 3_656
N Pd Pd 145.02(5) . 3_656
B Pd Pd 109.98(6) . 3_656
Mo Pd Pd 60.39(4) 3_656 3_656
Mo Pd Pd 53.96(4) . 3_656
C3 Mo C2 84.78(9) . .
C3 Mo C1 83.19(10) . .
C2 Mo C1 106.60(9) . .
C3 Mo C7 80.87(9) . .
C2 Mo C7 124.45(8) . .
C1 Mo C7 124.26(8) . .
C3 Mo C5 94.98(9) . .
C2 Mo C5 94.08(9) . .
C1 Mo C5 158.93(7) . .
C7 Mo C5 35.34(7) . .
C3 Mo C4 127.70(9) . .
C2 Mo C4 86.14(8) . .
C1 Mo C4 148.16(7) . .
C7 Mo C4 62.99(7) . .
C5 Mo C4 34.68(7) . .
C3 Mo C8 96.77(8) . .
C2 Mo C8 157.99(7) . .
C1 Mo C8 95.37(8) . .
C7 Mo C8 35.43(7) . .
C5 Mo C8 63.91(8) . .
C4 Mo C8 75.51(7) . .
C3 Mo C10 129.75(8) . .
C2 Mo C10 143.94(7) . .
C1 Mo C10 89.82(8) . .
C7 Mo C10 62.64(8) . .
C5 Mo C10 75.17(7) . .
C4 Mo C10 65.29(7) . .
C8 Mo C10 34.32(7) . .
C3 Mo B 154.99(8) . .
C2 Mo B 107.96(8) . .
C1 Mo B 112.20(7) . .
C7 Mo B 74.17(8) . .
C5 Mo B 63.39(7) . .
C4 Mo B 36.39(7) . .
C8 Mo B 63.33(7) . .
C10 Mo B 36.38(6) . .
C3 Mo Pd 85.25(7) . 3_656
C2 Mo Pd 53.30(7) . 3_656
C1 Mo Pd 53.67(6) . 3_656
C7 Mo Pd 166.12(5) . 3_656
C5 Mo Pd 147.29(5) . 3_656
C4 Mo Pd 127.14(5) . 3_656
C8 Mo Pd 148.66(5) . 3_656
C10 Mo Pd 128.48(6) . 3_656
B Mo Pd 119.69(6) . 3_656
C3 Mo Pd 150.83(7) . .
C2 Mo Pd 79.56(7) . .
C1 Mo Pd 77.99(7) . .
C7 Mo Pd 128.23(6) . .
C5 Mo Pd 110.46(7) . .
C4 Mo Pd 75.83(6) . .
C8 Mo Pd 106.94(5) . .
C10 Mo Pd 72.66(6) . .
B Mo Pd 54.18(6) . .
Pd Mo Pd 65.65(4) 3_656 .
B N C11 116.82(15) . .
B N C12 120.31(16) . .
C11 N C12 112.80(15) . .
B N Pd 79.09(11) . .
C11 N Pd 103.44(11) . .
C12 N Pd 119.02(12) . .
O3 C3 Mo 178.0(2) . .
O2 C2 Mo 163.31(18) . .
O2 C2 Pd 117.78(16) . 3_656
Mo C2 Pd 78.90(8) . 3_656
O1 C1 Mo 164.37(17) . .
O1 C1 Pd 117.02(16) . 3_656
Mo C1 Pd 78.58(8) . 3_656
C5 C4 B 121.97(17) . .
C5 C4 Mo 72.49(12) . .
B C4 Mo 78.04(11) . .
C5 C4 H4 119.0 . .
B C4 H4 119.0 . .
Mo C4 H4 121.6 . .
C4 C5 C7 119.80(17) . .
C4 C5 C6 120.67(19) . .
C7 C5 C6 119.45(18) . .
C4 C5 Mo 72.83(11) . .
C7 C5 Mo 70.80(11) . .
C6 C5 Mo 125.68(15) . .
C5 C6 H6A 109.5 . .
C5 C6 H6B 109.5 . .
H6A C6 H6B 109.5 . .
C5 C6 H6C 109.5 . .
H6A C6 H6C 109.5 . .
H6B C6 H6C 109.5 . .
C5 C7 C8 122.93(17) . .
C5 C7 Mo 73.86(11) . .
C8 C7 Mo 74.09(11) . .
C5 C7 H7 118.5 . .
C8 C7 H7 118.5 . .
Mo C7 H7 125.3 . .
C10 C8 C7 119.32(17) . .
C10 C8 C9 121.69(18) . .
C7 C8 C9 118.95(18) . .
C10 C8 Mo 72.88(10) . .
C7 C8 Mo 70.48(11) . .
C9 C8 Mo 126.49(14) . .
C8 C9 H9A 109.5 . .
C8 C9 H9B 109.5 . .
H9A C9 H9B 109.5 . .
C8 C9 H9C 109.5 . .
H9A C9 H9C 109.5 . .
H9B C9 H9C 109.5 . .
C8 C10 B 122.81(17) . .
C8 C10 Mo 72.80(11) . .
B C10 Mo 77.90(11) . .
C8 C10 H10 118.6 . .
B C10 H10 118.6 . .
Mo C10 H10 121.9 . .
N C11 C14 111.65(16) . .
N C11 C13 112.35(17) . .
C14 C11 C13 111.26(18) . .
N C11 H11 107.1 . .
C14 C11 H11 107.1 . .
C13 C11 H11 107.1 . .
N C12 C16 113.03(18) . .
N C12 C15 112.57(17) . .
C16 C12 C15 112.0(2) . .
N C12 H12 106.2 . .
C16 C12 H12 106.2 . .
C15 C12 H12 106.2 . .
C11 C13 H13A 109.5 . .
C11 C13 H13B 109.5 . .
H13A C13 H13B 109.5 . .
C11 C13 H13C 109.5 . .
H13A C13 H13C 109.5 . .
H13B C13 H13C 109.5 . .
C11 C14 H14A 109.5 . .
C11 C14 H14B 109.5 . .
H14A C14 H14B 109.5 . .
C11 C14 H14C 109.5 . .
H14A C14 H14C 109.5 . .
H14B C14 H14C 109.5 . .
C12 C15 H15A 109.5 . .
C12 C15 H15B 109.5 . .
H15A C15 H15B 109.5 . .
C12 C15 H15C 109.5 . .
H15A C15 H15C 109.5 . .
H15B C15 H15C 109.5 . .
C12 C16 H16A 109.5 . .
C12 C16 H16B 109.5 . .
H16A C16 H16B 109.5 . .
C12 C16 H16C 109.5 . .
H16A C16 H16C 109.5 . .
H16B C16 H16C 109.5 . .
N B C4 123.51(16) . .
N B C10 124.53(17) . .
C4 B C10 111.89(16) . .
N B Pd 65.44(10) . .
C4 B Pd 104.95(12) . .
C10 B Pd 99.49(12) . .
N B Mo 135.01(13) . .
C4 B Mo 65.57(10) . .
C10 B Mo 65.72(10) . .
Pd B Mo 69.68(6) . .

loop_
_geom_bond_atom_site_label_1
_geom_bond_atom_site_label_2
_geom_bond_distance
_geom_bond_site_symmetry_2
Pd C2 2.186(2) 3_656
Pd C1 2.199(2) 3_656
Pd N 2.3043(17) .
Pd B 2.488(2) .
Pd Mo 2.6759(14) 3_656
Pd Mo 2.8769(18) .
Pd Pd 3.0148(10) 3_656
Mo C3 1.964(2) .
Mo C2 2.020(2) .
Mo C1 2.021(2) .
Mo C7 2.326(2) .
Mo C5 2.366(2) .
Mo C4 2.371(2) .
Mo C8 2.374(2) .
Mo C10 2.3748(19) .
Mo B 2.547(2) .
Mo Pd 2.6760(14) 3_656
O3 C3 1.175(3) .
O2 C2 1.163(3) .
O1 C1 1.173(3) .
N B 1.470(3) .
N C11 1.503(2) .
N C12 1.508(3) .
C2 Pd 2.186(2) 3_656
C1 Pd 2.199(2) 3_656
C4 C5 1.412(3) .
C4 B 1.545(3) .
C4 H4 0.9500 .
C5 C7 1.425(3) .
C5 C6 1.509(3) .
C6 H6A 0.9800 .
C6 H6B 0.9800 .
C6 H6C 0.9800 .
C7 C8 1.431(3) .
C7 H7 0.9500 .
C8 C10 1.401(3) .
C8 C9 1.505(3) .
C9 H9A 0.9800 .
C9 H9B 0.9800 .
C9 H9C 0.9800 .
C10 B 1.545(3) .
C10 H10 0.9500 .
C11 C14 1.530(3) .
C11 C13 1.534(3) .
C11 H11 1.0000 .
C12 C16 1.524(3) .
C12 C15 1.530(3) .
C12 H12 1.0000 .
C13 H13A 0.9800 .
C13 H13B 0.9800 .
C13 H13C 0.9800 .
C14 H14A 0.9800 .
C14 H14B 0.9800 .
C14 H14C 0.9800 .
C15 H15A 0.9800 .
C15 H15B 0.9800 .
C15 H15C 0.9800 .
C16 H16A 0.9800 .
C16 H16B 0.9800 .
C16 H16C 0.9800 .

loop_
_geom_torsion_atom_site_label_1
_geom_torsion_atom_site_label_2
_geom_torsion_atom_site_label_3
_geom_torsion_atom_site_label_4
_geom_torsion
_geom_torsion_site_symmetry_1
_geom_torsion_site_symmetry_4
C2 Pd Mo C3 -47.23(16) 3_656 .
C1 Pd Mo C3 55.43(16) 3_656 .
N Pd Mo C3 178.05(15) . .
B Pd Mo C3 179.98(16) . .
Mo Pd Mo C3 4.38(15) 3_656 .
Pd Pd Mo C3 4.38(15) 3_656 .
C2 Pd Mo C2 -105.90(8) 3_656 .
C1 Pd Mo C2 -3.24(8) 3_656 .
N Pd Mo C2 119.38(8) . .
B Pd Mo C2 121.31(8) . .
Mo Pd Mo C2 -54.29(6) 3_656 .
Pd Pd Mo C2 -54.30(6) 3_656 .
C2 Pd Mo C1 3.75(8) 3_656 .
C1 Pd Mo C1 106.41(8) 3_656 .
N Pd Mo C1 -130.97(7) . .
B Pd Mo C1 -129.04(8) . .
Mo Pd Mo C1 55.35(6) 3_656 .
Pd Pd Mo C1 55.35(6) 3_656 .
C2 Pd Mo C7 128.16(9) 3_656 .
C1 Pd Mo C7 -129.18(9) 3_656 .
N Pd Mo C7 -6.56(8) . .
B Pd Mo C7 -4.64(8) . .
Mo Pd Mo C7 179.76(6) 3_656 .
Pd Pd Mo C7 179.76(6) 3_656 .
C2 Pd Mo C5 163.62(7) 3_656 .
C1 Pd Mo C5 -93.72(8) 3_656 .
N Pd Mo C5 28.90(6) . .
B Pd Mo C5 30.83(7) . .
Mo Pd Mo C5 -144.78(5) 3_656 .
Pd Pd Mo C5 -144.78(5) 3_656 .
C2 Pd Mo C4 165.48(7) 3_656 .
C1 Pd Mo C4 -91.86(8) 3_656 .
N Pd Mo C4 30.76(6) . .
B Pd Mo C4 32.68(7) . .
Mo Pd Mo C4 -142.92(5) 3_656 .
Pd Pd Mo C4 -142.92(5) 3_656 .
C2 Pd Mo C8 95.76(8) 3_656 .
C1 Pd Mo C8 -161.57(7) 3_656 .
N Pd Mo C8 -38.95(7) . .
B Pd Mo C8 -37.03(8) . .
Mo Pd Mo C8 147.37(5) 3_656 .
Pd Pd Mo C8 147.37(5) 3_656 .
C2 Pd Mo C10 97.36(8) 3_656 .
C1 Pd Mo C10 -159.98(7) 3_656 .
N Pd Mo C10 -37.36(7) . .
B Pd Mo C10 -35.43(8) . .
Mo Pd Mo C10 148.97(5) 3_656 .
Pd Pd Mo C10 148.97(5) 3_656 .
C2 Pd Mo B 132.79(8) 3_656 .
C1 Pd Mo B -124.55(8) 3_656 .
N Pd Mo B -1.93(7) . .
Mo Pd Mo B -175.60(6) 3_656 .
Pd Pd Mo B -175.60(6) 3_656 .
C2 Pd Mo Pd -51.61(6) 3_656 3_656
C1 Pd Mo Pd 51.06(6) 3_656 3_656
N Pd Mo Pd 173.68(4) . 3_656
B Pd Mo Pd 175.60(6) . 3_656
Mo Pd Mo Pd 0.0 3_656 3_656
C2 Pd N B -115.19(12) 3_656 .
C1 Pd N B 114.80(12) 3_656 .
Mo Pd N B 169.81(8) 3_656 .
Mo Pd N B 2.76(10) . .
Pd Pd N B 11.70(13) 3_656 .
C2 Pd N C11 129.57(12) 3_656 .
C1 Pd N C11 -0.44(13) 3_656 .
B Pd N C11 -115.24(16) . .
Mo Pd N C11 54.57(16) 3_656 .
Mo Pd N C11 -112.48(11) . .
Pd Pd N C11 -103.54(12) 3_656 .
C2 Pd N C12 3.54(17) 3_656 .
C1 Pd N C12 -126.46(14) 3_656 .
B Pd N C12 118.73(18) . .
Mo Pd N C12 -71.45(17) 3_656 .
Mo Pd N C12 121.49(13) . .
Pd Pd N C12 130.43(12) 3_656 .
C2 Mo C3 O3 -124(7) . .
C1 Mo C3 O3 129(7) . .
C7 Mo C3 O3 3(7) . .
C5 Mo C3 O3 -30(7) . .
C4 Mo C3 O3 -43(7) . .
C8 Mo C3 O3 34(7) . .
C10 Mo C3 O3 45(7) . .
B Mo C3 O3 -1(7) . .
Pd Mo C3 O3 -177(100) 3_656 .
Pd Mo C3 O3 179(100) . .
C3 Mo C2 O2 93.0(7) . .
C1 Mo C2 O2 174.3(6) . .
C7 Mo C2 O2 17.8(7) . .
C5 Mo C2 O2 -1.6(7) . .
C4 Mo C2 O2 -35.4(7) . .
C8 Mo C2 O2 -2.2(8) . .
C10 Mo C2 O2 -71.9(7) . .
B Mo C2 O2 -65.0(7) . .
Pd Mo C2 O2 -179.0(7) 3_656 .
Pd Mo C2 O2 -111.7(7) . .
C3 Mo C2 Pd -87.96(9) . 3_656
C1 Mo C2 Pd -6.67(8) . 3_656
C7 Mo C2 Pd -163.13(6) . 3_656
C5 Mo C2 Pd 177.40(6) . 3_656
C4 Mo C2 Pd 143.61(7) . 3_656
C8 Mo C2 Pd 176.87(15) . 3_656
C10 Mo C2 Pd 107.15(11) . 3_656
B Mo C2 Pd 114.07(7) . 3_656
Pd Mo C2 Pd 67.33(6) . 3_656
C3 Mo C1 O1 -87.4(7) . .
C2 Mo C1 O1 -169.8(6) . .
C7 Mo C1 O1 -13.3(7) . .
C5 Mo C1 O1 -1.2(8) . .
C4 Mo C1 O1 79.9(7) . .
C8 Mo C1 O1 8.8(7) . .
C10 Mo C1 O1 42.8(7) . .
B Mo C1 O1 72.2(7) . .
Pd Mo C1 O1 -176.5(7) 3_656 .
Pd Mo C1 O1 115.0(7) . .
C3 Mo C1 Pd 89.10(8) . 3_656
C2 Mo C1 Pd 6.63(8) . 3_656
C7 Mo C1 Pd 163.16(6) . 3_656
C5 Mo C1 Pd 175.29(17) . 3_656
C4 Mo C1 Pd -103.67(13) . 3_656
C8 Mo C1 Pd -174.70(6) . 3_656
C10 Mo C1 Pd -140.78(7) . 3_656
B Mo C1 Pd -111.34(7) . 3_656
Pd Mo C1 Pd -68.48(5) . 3_656
C3 Mo C4 C5 22.50(15) . .
C2 Mo C4 C5 102.87(13) . .
C1 Mo C4 C5 -141.39(14) . .
C7 Mo C4 C5 -29.25(11) . .
C8 Mo C4 C5 -64.87(12) . .
C10 Mo C4 C5 -99.78(13) . .
B Mo C4 C5 -129.37(16) . .
Pd Mo C4 C5 139.50(10) 3_656 .
Pd Mo C4 C5 -176.94(11) . .
C3 Mo C4 B 151.87(12) . .
C2 Mo C4 B -127.76(12) . .
C1 Mo C4 B -12.02(18) . .
C7 Mo C4 B 100.12(12) . .
C5 Mo C4 B 129.37(16) . .
C8 Mo C4 B 64.50(11) . .
C10 Mo C4 B 29.59(10) . .
Pd Mo C4 B -91.13(11) 3_656 .
Pd Mo C4 B -47.57(10) . .
B C4 C5 C7 -8.1(3) . .
Mo C4 C5 C7 55.00(16) . .
B C4 C5 C6 175.16(19) . .
Mo C4 C5 C6 -121.78(19) . .
B C4 C5 Mo -63.06(16) . .
C3 Mo C5 C4 -162.30(12) . .
C2 Mo C5 C4 -77.20(12) . .
C1 Mo C5 C4 113.7(2) . .
C7 Mo C5 C4 131.18(16) . .
C8 Mo C5 C4 102.58(12) . .
C10 Mo C5 C4 67.83(12) . .
B Mo C5 C4 30.86(11) . .
Pd Mo C5 C4 -73.33(14) 3_656 .
Pd Mo C5 C4 3.17(11) . .
C3 Mo C5 C7 66.52(13) . .
C2 Mo C5 C7 151.63(12) . .
C1 Mo C5 C7 -17.5(2) . .
C4 Mo C5 C7 -131.18(16) . .
C8 Mo C5 C7 -28.59(11) . .
C10 Mo C5 C7 -63.34(12) . .
B Mo C5 C7 -100.32(12) . .
Pd Mo C5 C7 155.49(9) 3_656 .
Pd Mo C5 C7 -128.01(10) . .
C3 Mo C5 C6 -46.49(19) . .
C2 Mo C5 C6 38.62(19) . .
C1 Mo C5 C6 -130.5(2) . .
C7 Mo C5 C6 -113.0(2) . .
C4 Mo C5 C6 115.8(2) . .
C8 Mo C5 C6 -141.6(2) . .
C10 Mo C5 C6 -176.35(19) . .
B Mo C5 C6 146.7(2) . .
Pd Mo C5 C6 42.5(2) 3_656 .
Pd Mo C5 C6 118.98(17) . .
C4 C5 C7 C8 2.2(3) . .
C6 C5 C7 C8 179.02(19) . .
Mo C5 C7 C8 58.17(17) . .
C4 C5 C7 Mo -55.97(16) . .
C6 C5 C7 Mo 120.85(19) . .
C3 Mo C7 C5 -112.26(13) . .
C2 Mo C7 C5 -35.09(14) . .
C1 Mo C7 C5 172.49(11) . .
C4 Mo C7 C5 28.73(11) . .
C8 Mo C7 C5 132.14(17) . .
C10 Mo C7 C5 103.40(13) . .
B Mo C7 C5 66.11(11) . .
Pd Mo C7 C5 -110.9(2) 3_656 .
Pd Mo C7 C5 70.01(12) . .
C3 Mo C7 C8 115.60(13) . .
C2 Mo C7 C8 -167.23(11) . .
C1 Mo C7 C8 40.35(14) . .
C5 Mo C7 C8 -132.14(17) . .
C4 Mo C7 C8 -103.41(12) . .
C10 Mo C7 C8 -28.74(10) . .
B Mo C7 C8 -66.03(11) . .
Pd Mo C7 C8 116.97(19) 3_656 .
Pd Mo C7 C8 -62.13(13) . .
C5 C7 C8 C10 -1.9(3) . .
Mo C7 C8 C10 56.13(16) . .
C5 C7 C8 C9 -179.73(19) . .
Mo C7 C8 C9 -121.67(18) . .
C5 C7 C8 Mo -58.06(17) . .
C3 Mo C8 C10 165.52(13) . .
C2 Mo C8 C10 -101.6(2) . .
C1 Mo C8 C10 81.76(12) . .
C7 Mo C8 C10 -130.75(17) . .
C5 Mo C8 C10 -102.23(13) . .
C4 Mo C8 C10 -67.23(12) . .
B Mo C8 C10 -30.42(11) . .
Pd Mo C8 C10 73.53(14) 3_656 .
Pd Mo C8 C10 2.70(11) . .
C3 Mo C8 C7 -63.73(13) . .
C2 Mo C8 C7 29.1(2) . .
C1 Mo C8 C7 -147.49(12) . .
C5 Mo C8 C7 28.52(11) . .
C4 Mo C8 C7 63.53(12) . .
C10 Mo C8 C7 130.75(17) . .
B Mo C8 C7 100.34(13) . .
Pd Mo C8 C7 -155.72(9) 3_656 .
Pd Mo C8 C7 133.46(11) . .
C3 Mo C8 C9 48.39(19) . .
C2 Mo C8 C9 141.2(2) . .
C1 Mo C8 C9 -35.37(18) . .
C7 Mo C8 C9 112.1(2) . .
C5 Mo C8 C9 140.64(19) . .
C4 Mo C8 C9 175.65(18) . .
C10 Mo C8 C9 -117.1(2) . .
B Mo C8 C9 -147.54(19) . .
Pd Mo C8 C9 -43.6(2) 3_656 .
Pd Mo C8 C9 -114.42(17) . .
C7 C8 C10 B 7.6(3) . .
C9 C8 C10 B -174.67(18) . .
Mo C8 C10 B 62.57(16) . .
C7 C8 C10 Mo -54.97(15) . .
C9 C8 C10 Mo 122.77(18) . .
C3 Mo C10 C8 -18.84(16) . .
C2 Mo C10 C8 141.43(14) . .
C1 Mo C10 C8 -99.82(13) . .
C7 Mo C10 C8 29.63(11) . .
C5 Mo C10 C8 65.23(12) . .
C4 Mo C10 C8 100.68(13) . .
B Mo C10 C8 130.28(16) . .
Pd Mo C10 C8 -140.42(10) 3_656 .
Pd Mo C10 C8 -177.29(11) . .
C3 Mo C10 B -149.13(12) . .
C2 Mo C10 B 11.14(17) . .
C1 Mo C10 B 129.89(12) . .
C7 Mo C10 B -100.65(12) . .
C5 Mo C10 B -65.05(11) . .
C4 Mo C10 B -29.60(10) . .
C8 Mo C10 B -130.28(16) . .
Pd Mo C10 B 89.30(11) 3_656 .
Pd Mo C10 B 52.43(10) . .
B N C11 C14 77.4(2) . .
C12 N C11 C14 -68.3(2) . .
Pd N C11 C14 161.81(15) . .
B N C11 C13 -156.81(17) . .
C12 N C11 C13 57.5(2) . .
Pd N C11 C13 -72.38(17) . .
B N C12 C16 -37.3(2) . .
C11 N C12 C16 107.1(2) . .
Pd N C12 C16 -131.49(16) . .
B N C12 C15 90.9(2) . .
C11 N C12 C15 -124.73(19) . .
Pd N C12 C15 -3.3(2) . .
C11 N B C4 7.5(3) . .
C12 N B C4 150.49(18) . .
Pd N B C4 -92.15(17) . .
C11 N B C10 -175.75(16) . .
C12 N B C10 -32.8(3) . .
Pd N B C10 84.59(17) . .
C11 N B Pd 99.66(14) . .
C12 N B Pd -117.36(16) . .
C11 N B Mo 95.3(2) . .
C12 N B Mo -121.76(18) . .
Pd N B Mo -4.41(15) . .
C5 C4 B N -170.54(17) . .
Mo C4 B N 129.11(17) . .
C5 C4 B C10 12.4(2) . .
Mo C4 B C10 -47.99(14) . .
C5 C4 B Pd 119.28(16) . .
Mo C4 B Pd 58.94(8) . .
C5 C4 B Mo 60.35(16) . .
C8 C10 B N 170.72(17) . .
Mo C10 B N -129.16(18) . .
C8 C10 B C4 -12.2(2) . .
Mo C10 B C4 47.91(13) . .
C8 C10 B Pd -122.63(16) . .
Mo C10 B Pd -62.51(8) . .
C8 C10 B Mo -60.12(16) . .
C2 Pd B N 99.64(13) 3_656 .
C1 Pd B N -89.80(12) 3_656 .
Mo Pd B N -153.6(2) 3_656 .
Mo Pd B N -176.68(11) . .
Pd Pd B N -172.90(8) 3_656 .
C2 Pd B C4 -139.95(12) 3_656 .
C1 Pd B C4 30.62(16) 3_656 .
N Pd B C4 120.41(17) . .
Mo Pd B C4 -33.2(3) 3_656 .
Mo Pd B C4 -56.27(11) . .
Pd Pd B C4 -52.48(13) 3_656 .
C2 Pd B C10 -24.11(17) 3_656 .
C1 Pd B C10 146.46(11) 3_656 .
N Pd B C10 -123.74(16) . .
Mo Pd B C10 82.7(3) 3_656 .
Mo Pd B C10 59.58(10) . .
Pd Pd B C10 63.36(12) 3_656 .
C2 Pd B Mo -83.68(10) 3_656 .
C1 Pd B Mo 86.88(9) 3_656 .
N Pd B Mo 176.68(11) . .
Mo Pd B Mo 23.1(3) 3_656 .
Pd Pd B Mo 3.78(5) 3_656 .
C3 Mo B N -175.7(2) . .
C2 Mo B N -57.8(2) . .
C1 Mo B N 59.4(2) . .
C7 Mo B N -179.51(19) . .
C5 Mo B N -143.2(2) . .
C4 Mo B N -113.8(2) . .
C8 Mo B N 144.1(2) . .
C10 Mo B N 115.4(2) . .
Pd Mo B N -0.3(2) 3_656 .
Pd Mo B N 4.27(15) . .
C3 Mo B C4 -61.9(2) . .
C2 Mo B C4 56.01(12) . .
C1 Mo B C4 173.18(10) . .
C7 Mo B C4 -65.73(11) . .
C5 Mo B C4 -29.47(10) . .
C8 Mo B C4 -102.09(12) . .
C10 Mo B C4 -130.86(15) . .
Pd Mo B C4 113.44(10) 3_656 .
Pd Mo B C4 118.05(12) . .
C3 Mo B C10 68.9(2) . .
C2 Mo B C10 -173.13(11) . .
C1 Mo B C10 -55.96(13) . .
C7 Mo B C10 65.12(11) . .
C5 Mo B C10 101.38(12) . .
C4 Mo B C10 130.86(15) . .
C8 Mo B C10 28.77(10) . .
Pd Mo B C10 -115.70(10) 3_656 .
Pd Mo B C10 -111.09(12) . .
C3 Mo B Pd -179.98(18) . .
C2 Mo B Pd -62.04(8) . .
C1 Mo B Pd 55.13(8) . .
C7 Mo B Pd 176.22(7) . .
C5 Mo B Pd -147.52(8) . .
C4 Mo B Pd -118.05(12) . .
C8 Mo B Pd 139.86(8) . .
C10 Mo B Pd 111.09(12) . .
Pd Mo B Pd -4.61(6) 3_656 .
